data_4502511
loop_
_publ_author_name
'Bai, Hong-Ye'
'Ma, Jian-Fang'
'Yang, Jin'
'Liu, Ying-Ying'
Hua-Wu,
'Ma, Ji-Cheng'

_publ_section_title
;
 Effect of Anions on the Self-Assembly of Cd(II)-Containing Coordination
 Polymers Based on a Novel Flexible Tetrakis(imidazole) Ligand
;
_journal_issue 2
_journal_name_full 'Crystal Growth &amp; Design'
_journal_page_first 995
_journal_paper_doi 10.1021/cg901332m
_journal_volume 10
_journal_year 2010
_chemical_formula_sum 'C17 H30 N8 O5'
_chemical_formula_weight 426.49
_chemical_name_systematic
;
 ?
;
_space_group_IT_number 14
_symmetry_cell_setting monoclinic
_symmetry_space_group_name_Hall '-P 2ybc'
_symmetry_space_group_name_H-M 'P 1 21/c 1'
_atom_sites_solution_hydrogens geom
_atom_sites_solution_primary direct
_atom_sites_solution_secondary difmap
_audit_creation_method SHELXL-97
_cell_angle_alpha 90.00
_cell_angle_beta 95.082(4)
_cell_angle_gamma 90.00
_cell_formula_units_Z 4
_cell_length_a 8.9788(4)
_cell_length_b 26.4168(12)
_cell_length_c 9.2739(4)
_cell_measurement_reflns_used 3987
_cell_measurement_temperature 293(2)
_cell_measurement_theta_max 25.4
_cell_measurement_theta_min 4.3
_cell_volume 2191.04(17)
_computing_cell_refinement CrysAlis
_computing_data_collection 'CrysAlis (Oxford Diffraction, 2006)'
_computing_data_reduction CrysAlis
_computing_structure_refinement 'SHELXL-97 (Sheldrick, 1997)'
_computing_structure_solution 'SHELXS-97 (Sheldrick, 1997)'
_diffrn_ambient_temperature 293(2)
_diffrn_measured_fraction_theta_full 0.994
_diffrn_measured_fraction_theta_max 0.995
_diffrn_radiation_monochromator graphite
_diffrn_radiation_source 'fine-focus sealed tube'
_diffrn_radiation_type MoK\a
_diffrn_radiation_wavelength 0.71073
_diffrn_reflns_av_R_equivalents 0.0578
_diffrn_reflns_av_sigmaI/netI 0.0848
_diffrn_reflns_limit_h_max 10
_diffrn_reflns_limit_h_min -10
_diffrn_reflns_limit_k_max 25
_diffrn_reflns_limit_k_min -31
_diffrn_reflns_limit_l_max 11
_diffrn_reflns_limit_l_min -11
_diffrn_reflns_number 14767
_diffrn_reflns_theta_full 25.00
_diffrn_reflns_theta_max 25.35
_diffrn_reflns_theta_min 4.32
_exptl_absorpt_coefficient_mu 0.097
_exptl_absorpt_correction_T_max 0.785
_exptl_absorpt_correction_T_min 0.752
_exptl_absorpt_correction_type multi-scan
_exptl_absorpt_process_details
;
CrysAlis (Oxford Diffraction, 2006)
;
_exptl_crystal_colour colorless
_exptl_crystal_density_diffrn 1.293
_exptl_crystal_density_method 'not measured'
_exptl_crystal_description block
_exptl_crystal_F_000 912
_exptl_crystal_size_max 0.29
_exptl_crystal_size_mid 0.26
_exptl_crystal_size_min 0.18
_refine_diff_density_max 0.136
_refine_diff_density_min -0.155
_refine_diff_density_rms 0.031
_refine_ls_extinction_method none
_refine_ls_goodness_of_fit_ref 0.975
_refine_ls_hydrogen_treatment mixed
_refine_ls_matrix_type full
_refine_ls_number_parameters 301
_refine_ls_number_reflns 3987
_refine_ls_number_restraints 15
_refine_ls_restrained_S_all 0.978
_refine_ls_R_factor_all 0.0929
_refine_ls_R_factor_gt 0.0377
_refine_ls_shift/su_max 0.001
_refine_ls_shift/su_mean 0.000
_refine_ls_structure_factor_coef Fsqd
_refine_ls_weighting_details 'calc w=1/[\s^2^(Fo^2^)+(0.0158P)^2^+0.0000P] where P=(Fo^2^+2Fc^2^)/3'
_refine_ls_weighting_scheme calc
_refine_ls_wR_factor_gt 0.0572
_refine_ls_wR_factor_ref 0.0615
_reflns_number_gt 2059
_reflns_number_total 3987
_reflns_threshold_expression >2sigma(I)
_cod_data_source_file cg901332m_si_002.cif
_cod_data_source_block L
_cod_original_sg_symbol_Hall '-P 2ybc '
_cod_original_sg_symbol_H-M 'P 21/c'
_cod_database_code 4502511

loop_
_symmetry_equiv_pos_as_xyz
'x, y, z'
'-x, y+1/2, -z+1/2'
'-x, -y, -z'
'x, -y-1/2, z-1/2'

loop_
_atom_site_label
_atom_site_type_symbol
_atom_site_fract_x
_atom_site_fract_y
_atom_site_fract_z
_atom_site_U_iso_or_equiv
_atom_site_adp_type
_atom_site_occupancy
_atom_site_symmetry_multiplicity
_atom_site_calc_flag
_atom_site_refinement_flags
C1 C 0.79243(18) 0.11940(6) 0.96115(17) 0.0302(4) Uani 1 1 d .
C2 C 0.66932(19) 0.08325(6) 1.00850(18) 0.0377(5) Uani 1 1 d .
H2A H 0.6970 0.0728 1.1075 0.045 Uiso 1 1 calc R
H2B H 0.5766 0.1021 1.0079 0.045 Uiso 1 1 calc R
C3 C 0.5405(2) 0.03223(8) 0.8062(2) 0.0474(5) Uani 1 1 d .
H3 H 0.4768 0.0580 0.7707 0.057 Uiso 1 1 calc R
C4 C 0.7106(2) -0.00751(8) 0.9397(2) 0.0497(5) Uani 1 1 d .
H4 H 0.7860 -0.0157 1.0112 0.060 Uiso 1 1 calc R
C5 C 0.6488(3) -0.03815(8) 0.8357(3) 0.0579(6) Uani 1 1 d .
H5 H 0.6759 -0.0718 0.8237 0.069 Uiso 1 1 calc R
C6 C 0.82175(19) 0.15810(6) 1.08446(18) 0.0362(5) Uani 1 1 d .
H6A H 0.8598 0.1402 1.1713 0.043 Uiso 1 1 calc R
H6B H 0.8992 0.1812 1.0591 0.043 Uiso 1 1 calc R
C7 C 0.6466(2) 0.23224(7) 1.05662(19) 0.0397(5) Uani 1 1 d .
H7 H 0.6929 0.2477 0.9824 0.048 Uiso 1 1 calc R
C8 C 0.4992(2) 0.21690(8) 1.2178(2) 0.0485(5) Uani 1 1 d .
H8 H 0.4213 0.2199 1.2770 0.058 Uiso 1 1 calc R
C9 C 0.5978(2) 0.17793(8) 1.22240(19) 0.0435(5) Uani 1 1 d .
H9 H 0.6009 0.1502 1.2843 0.052 Uiso 1 1 calc R
C10 C 0.73201(19) 0.14355(6) 0.81663(17) 0.0350(4) Uani 1 1 d .
H10A H 0.6894 0.1168 0.7543 0.042 Uiso 1 1 calc R
H10B H 0.6509 0.1661 0.8359 0.042 Uiso 1 1 calc R
C11 C 0.9248(2) 0.21213(7) 0.7763(2) 0.0390(5) Uani 1 1 d .
H11 H 0.9305 0.2284 0.8655 0.047 Uiso 1 1 calc R
C12 C 1.0024(2) 0.22388(7) 0.6620(2) 0.0440(5) Uani 1 1 d .
H12 H 1.0728 0.2497 0.6609 0.053 Uiso 1 1 calc R
C13 C 0.8626(2) 0.16145(7) 0.59707(19) 0.0400(5) Uani 1 1 d .
H13 H 0.8150 0.1355 0.5431 0.048 Uiso 1 1 calc R
C14 C 0.93410(19) 0.08683(6) 0.95067(19) 0.0381(5) Uani 1 1 d .
H14A H 0.9556 0.0696 1.0426 0.046 Uiso 1 1 calc R
H14B H 0.9106 0.0610 0.8779 0.046 Uiso 1 1 calc R
C15 C 1.1646(2) 0.14294(7) 1.0024(2) 0.0424(5) Uani 1 1 d .
H15 H 1.1525 0.1532 1.0966 0.051 Uiso 1 1 calc R
C16 C 1.2780(2) 0.15480(7) 0.9227(2) 0.0467(5) Uani 1 1 d .
H16 H 1.3579 0.1756 0.9540 0.056 Uiso 1 1 calc R
C17 C 1.1337(2) 0.10695(7) 0.78965(19) 0.0394(5) Uani 1 1 d .
H17 H 1.0924 0.0876 0.7124 0.047 Uiso 1 1 calc R
N1 N 0.64115(17) 0.03755(6) 0.91950(17) 0.0363(4) Uani 1 1 d .
N2 N 0.5410(2) -0.01350(7) 0.75006(18) 0.0562(5) Uani 1 1 d .
N3 N 0.69159(16) 0.18780(5) 1.11754(14) 0.0332(4) Uani 1 1 d .
N4 N 0.52999(18) 0.25122(6) 1.11405(17) 0.0460(4) Uani 1 1 d .
N5 N 0.83762(15) 0.17213(5) 0.73549(15) 0.0317(4) Uani 1 1 d .
N6 N 0.96172(18) 0.19197(6) 0.54756(16) 0.0468(4) Uani 1 1 d .
N7 N 1.07073(16) 0.11247(5) 0.91567(15) 0.0345(4) Uani 1 1 d .
N8 N 1.25992(17) 0.13207(6) 0.78878(16) 0.0453(4) Uani 1 1 d .
O1W O 0.41198(16) 0.15110(5) 0.54570(14) 0.0566(4) Uani 1 1 d D
H1C H 0.371(2) 0.1454(8) 0.6252(18) 0.085 Uiso 1 1 d D
H1D H 0.450(2) 0.1805(6) 0.561(2) 0.085 Uiso 1 1 d D
O2W O 0.15064(18) 0.15295(7) 0.34967(15) 0.0740(5) Uani 1 1 d D
H2C H 0.234(2) 0.1511(10) 0.402(3) 0.111 Uiso 1 1 d D
H2D H 0.089(2) 0.1688(9) 0.400(2) 0.111 Uiso 1 1 d D
O3W O 0.86663(19) 0.03680(6) 0.59677(19) 0.0775(5) Uani 1 1 d D
H3C H 0.883(3) 0.0053(7) 0.624(3) 0.116 Uiso 1 1 d D
H3D H 0.773(2) 0.0379(9) 0.546(3) 0.116 Uiso 1 1 d D
O4W O -0.0015(2) 0.05822(7) 0.32733(19) 0.0931(6) Uani 1 1 d D
H4C H -0.025(3) 0.0528(11) 0.416(2) 0.140 Uiso 1 1 d D
H4D H 0.056(3) 0.0859(9) 0.336(3) 0.140 Uiso 1 1 d D
O5W O 0.60729(18) 0.07636(6) 0.45883(18) 0.0720(5) Uani 1 1 d D
H5C H 0.536(2) 0.0956(9) 0.489(3) 0.108 Uiso 1 1 d D
H5D H 0.555(3) 0.0544(8) 0.400(2) 0.108 Uiso 1 1 d D

loop_
_atom_site_aniso_label
_atom_site_aniso_U_11
_atom_site_aniso_U_22
_atom_site_aniso_U_33
_atom_site_aniso_U_23
_atom_site_aniso_U_13
_atom_site_aniso_U_12
C1 0.0283(11) 0.0320(11) 0.0310(10) 0.0012(8) 0.0065(9) -0.0012(9)
C2 0.0390(12) 0.0356(11) 0.0398(11) -0.0013(9) 0.0109(9) -0.0001(9)
C3 0.0470(14) 0.0359(14) 0.0600(14) 0.0015(11) 0.0090(12) -0.0007(10)
C4 0.0482(14) 0.0401(14) 0.0619(15) 0.0094(12) 0.0112(12) 0.0008(12)
C5 0.0658(17) 0.0315(13) 0.0804(17) 0.0009(13) 0.0292(14) 0.0018(12)
C6 0.0342(12) 0.0388(12) 0.0355(10) 0.0024(9) 0.0032(9) 0.0069(9)
C7 0.0383(13) 0.0400(13) 0.0415(11) 0.0005(10) 0.0072(10) -0.0003(10)
C8 0.0438(13) 0.0576(15) 0.0462(13) -0.0126(11) 0.0168(11) -0.0008(12)
C9 0.0512(14) 0.0493(14) 0.0315(11) 0.0010(9) 0.0130(11) -0.0020(11)
C10 0.0332(11) 0.0351(11) 0.0370(11) -0.0003(9) 0.0051(9) -0.0031(9)
C11 0.0441(13) 0.0369(13) 0.0355(11) 0.0007(9) 0.0007(10) -0.0006(10)
C12 0.0398(13) 0.0374(13) 0.0541(14) 0.0113(11) 0.0009(11) -0.0026(10)
C13 0.0490(13) 0.0359(12) 0.0344(11) 0.0025(9) 0.0007(10) 0.0028(10)
C14 0.0383(12) 0.0352(11) 0.0424(11) 0.0032(9) 0.0120(10) 0.0014(10)
C15 0.0381(12) 0.0523(13) 0.0359(11) -0.0022(10) -0.0012(11) 0.0050(10)
C16 0.0313(12) 0.0544(14) 0.0534(13) -0.0021(11) -0.0011(11) -0.0038(10)
C17 0.0392(13) 0.0458(13) 0.0335(11) -0.0006(10) 0.0054(10) 0.0041(10)
N1 0.0321(10) 0.0322(10) 0.0456(10) 0.0047(8) 0.0099(8) 0.0000(8)
N2 0.0652(13) 0.0419(12) 0.0625(12) -0.0075(10) 0.0105(11) -0.0068(10)
N3 0.0347(10) 0.0352(10) 0.0300(8) 0.0006(7) 0.0048(8) 0.0016(8)
N4 0.0405(11) 0.0435(11) 0.0547(11) -0.0043(9) 0.0091(9) 0.0049(8)
N5 0.0345(9) 0.0309(9) 0.0298(9) 0.0025(7) 0.0042(8) 0.0013(7)
N6 0.0521(12) 0.0470(11) 0.0428(10) 0.0104(9) 0.0123(9) 0.0014(9)
N7 0.0293(9) 0.0406(9) 0.0341(9) 0.0007(8) 0.0050(8) 0.0029(7)
N8 0.0337(10) 0.0558(11) 0.0474(10) 0.0027(9) 0.0091(8) 0.0002(8)
O1W 0.0628(10) 0.0559(10) 0.0541(9) -0.0060(8) 0.0215(8) -0.0150(8)
O2W 0.0644(12) 0.1111(14) 0.0479(10) -0.0143(9) 0.0129(8) 0.0023(11)
O3W 0.0756(12) 0.0586(10) 0.0993(14) 0.0019(10) 0.0127(10) 0.0019(10)
O4W 0.1093(17) 0.0862(15) 0.0879(13) 0.0125(11) 0.0324(13) 0.0053(10)
O5W 0.0694(12) 0.0617(12) 0.0830(12) -0.0121(8) -0.0040(10) -0.0035(8)

loop_
_atom_type_symbol
_atom_type_description
_atom_type_scat_dispersion_real
_atom_type_scat_dispersion_imag
_atom_type_scat_source
C C 0.0033 0.0016 'International Tables Vol C Tables 4.2.6.8 and 6.1.1.4'
H H 0.0000 0.0000 'International Tables Vol C Tables 4.2.6.8 and 6.1.1.4'
N N 0.0061 0.0033 'International Tables Vol C Tables 4.2.6.8 and 6.1.1.4'
O O 0.0106 0.0060 'International Tables Vol C Tables 4.2.6.8 and 6.1.1.4'

loop_
_geom_angle_atom_site_label_1
_geom_angle_atom_site_label_2
_geom_angle_atom_site_label_3
_geom_angle
C10 C1 C6 113.30(13)
C10 C1 C14 113.86(14)
C6 C1 C14 109.20(14)
C10 C1 C2 107.23(13)
C6 C1 C2 106.11(13)
C14 C1 C2 106.61(14)
N1 C2 C1 115.92(14)
N1 C2 H2A 108.3
C1 C2 H2A 108.3
N1 C2 H2B 108.3
C1 C2 H2B 108.3
H2A C2 H2B 107.4
N2 C3 N1 112.54(18)
N2 C3 H3 123.7
N1 C3 H3 123.7
N1 C4 C5 106.02(19)
N1 C4 H4 127.0
C5 C4 H4 127.0
C4 C5 N2 110.99(19)
C4 C5 H5 124.5
N2 C5 H5 124.5
N3 C6 C1 115.15(14)
N3 C6 H6A 108.5
C1 C6 H6A 108.5
N3 C6 H6B 108.5
C1 C6 H6B 108.5
H6A C6 H6B 107.5
N4 C7 N3 112.43(17)
N4 C7 H7 123.8
N3 C7 H7 123.8
C9 C8 N4 110.68(17)
C9 C8 H8 124.7
N4 C8 H8 124.7
C8 C9 N3 105.94(17)
C8 C9 H9 127.0
N3 C9 H9 127.0
N5 C10 C1 117.70(13)
N5 C10 H10A 107.9
C1 C10 H10A 107.9
N5 C10 H10B 107.9
C1 C10 H10B 107.9
H10A C10 H10B 107.2
N5 C11 C12 106.60(16)
N5 C11 H11 126.7
C12 C11 H11 126.7
C11 C12 N6 110.03(16)
C11 C12 H12 125.0
N6 C12 H12 125.0
N6 C13 N5 112.22(17)
N6 C13 H13 123.9
N5 C13 H13 123.9
N7 C14 C1 117.86(14)
N7 C14 H14A 107.8
C1 C14 H14A 107.8
N7 C14 H14B 107.8
C1 C14 H14B 107.8
H14A C14 H14B 107.2
C16 C15 N7 105.61(16)
C16 C15 H15 127.2
N7 C15 H15 127.2
C15 C16 N8 111.09(18)
C15 C16 H16 124.5
N8 C16 H16 124.5
N8 C17 N7 112.22(16)
N8 C17 H17 123.9
N7 C17 H17 123.9
C3 N1 C4 106.83(17)
C3 N1 C2 126.89(16)
C4 N1 C2 126.27(18)
C3 N2 C5 103.62(17)
C7 N3 C9 106.47(15)
C7 N3 C6 126.44(16)
C9 N3 C6 126.96(15)
C7 N4 C8 104.47(16)
C11 N5 C13 106.80(15)
C11 N5 C10 130.02(15)
C13 N5 C10 123.18(15)
C13 N6 C12 104.33(15)
C17 N7 C15 106.74(15)
C17 N7 C14 124.45(15)
C15 N7 C14 128.66(15)
C17 N8 C16 104.32(16)
H1C O1W H1D 102.4(19)
H2C O2W H2D 107(2)
H3C O3W H3D 107(2)
H4C O4W H4D 103(2)
H5C O5W H5D 102(2)

loop_
_geom_bond_atom_site_label_1
_geom_bond_atom_site_label_2
_geom_bond_distance
C1 C10 1.539(2)
C1 C6 1.539(2)
C1 C14 1.546(2)
C1 C2 1.553(2)
C2 N1 1.471(2)
C2 H2A 0.9700
C2 H2B 0.9700
C3 N2 1.316(2)
C3 N1 1.331(2)
C3 H3 0.9300
C4 N1 1.349(2)
C4 C5 1.341(3)
C4 H4 0.9300
C5 N2 1.362(2)
C5 H5 0.9300
C6 N3 1.462(2)
C6 H6A 0.9700
C6 H6B 0.9700
C7 N4 1.316(2)
C7 N3 1.349(2)
C7 H7 0.9300
C8 C9 1.356(2)
C8 N4 1.368(2)
C8 H8 0.9300
C9 N3 1.367(2)
C9 H9 0.9300
C10 N5 1.4703(19)
C10 H10A 0.9700
C10 H10B 0.9700
C11 N5 1.349(2)
C11 C12 1.355(2)
C11 H11 0.9300
C12 N6 1.379(2)
C12 H12 0.9300
C13 N6 1.314(2)
C13 N5 1.352(2)
C13 H13 0.9300
C14 N7 1.463(2)
C14 H14A 0.9700
C14 H14B 0.9700
C15 C16 1.347(2)
C15 N7 1.374(2)
C15 H15 0.9300
C16 N8 1.376(2)
C16 H16 0.9300
C17 N8 1.314(2)
C17 N7 1.3503(19)
C17 H17 0.9300
O1W H1C 0.868(15)
O1W H1D 0.853(15)
O2W H2C 0.854(16)
O2W H2D 0.865(16)
O3W H3C 0.877(16)
O3W H3D 0.929(16)
O4W H4C 0.874(17)
O4W H4D 0.892(17)
O5W H5C 0.879(16)
O5W H5D 0.902(16)

loop_
_geom_hbond_atom_site_label_D
_geom_hbond_atom_site_label_H
_geom_hbond_atom_site_label_A
_geom_hbond_distance_DH
_geom_hbond_distance_HA
_geom_hbond_distance_DA
_geom_hbond_angle_DHA
_geom_hbond_site_symmetry_A
O1W H1C N8 0.868(15) 1.918(15) 2.783(2) 174(2) 1_455
O1W H1D N4 0.853(15) 1.989(15) 2.840(2) 175(2) 4_565
O2W H2C O1W 0.854(16) 1.991(16) 2.839(2) 172(2) .
O2W H2D N6 0.865(16) 1.955(17) 2.803(2) 167(2) 1_455
O3W H3D O5W 0.929(16) 1.919(19) 2.761(2) 150(2) .
O3W H3C O4W 0.877(16) 2.019(18) 2.848(2) 157(3) 3_656
O4W H4C O3W 0.874(17) 2.060(18) 2.914(2) 165(3) 1_455
O4W H4D O2W 0.892(17) 1.966(17) 2.850(3) 171(3) .
O5W H5C O1W 0.879(16) 1.944(17) 2.806(2) 166(2) .
O5W H5D N2 0.902(16) 1.903(16) 2.797(2) 171(2) 3_656

loop_
_geom_torsion_atom_site_label_1
_geom_torsion_atom_site_label_2
_geom_torsion_atom_site_label_3
_geom_torsion_atom_site_label_4
_geom_torsion
C10 C1 C2 N1 69.01(18)
C6 C1 C2 N1 -169.62(14)
C14 C1 C2 N1 -53.29(18)
N1 C4 C5 N2 -0.2(2)
C10 C1 C6 N3 58.51(19)
C14 C1 C6 N3 -173.45(14)
C2 C1 C6 N3 -58.89(18)
N4 C8 C9 N3 -0.8(2)
C6 C1 C10 N5 74.27(19)
C14 C1 C10 N5 -51.3(2)
C2 C1 C10 N5 -168.99(14)
N5 C11 C12 N6 1.3(2)
C10 C1 C14 N7 65.4(2)
C6 C1 C14 N7 -62.31(19)
C2 C1 C14 N7 -176.55(14)
N7 C15 C16 N8 -1.0(2)
N2 C3 N1 C4 -0.7(2)
N2 C3 N1 C2 -179.25(15)
C5 C4 N1 C3 0.5(2)
C5 C4 N1 C2 179.10(16)
C1 C2 N1 C3 -92.4(2)
C1 C2 N1 C4 89.3(2)
N1 C3 N2 C5 0.5(2)
C4 C5 N2 C3 -0.2(2)
N4 C7 N3 C9 -0.6(2)
N4 C7 N3 C6 -176.63(15)
C8 C9 N3 C7 0.83(19)
C8 C9 N3 C6 176.81(16)
C1 C6 N3 C7 -89.2(2)
C1 C6 N3 C9 95.62(19)
N3 C7 N4 C8 0.1(2)
C9 C8 N4 C7 0.4(2)
C12 C11 N5 C13 -1.20(18)
C12 C11 N5 C10 179.33(16)
N6 C13 N5 C11 0.7(2)
N6 C13 N5 C10 -179.83(15)
C1 C10 N5 C11 -57.0(2)
C1 C10 N5 C13 123.65(16)
N5 C13 N6 C12 0.2(2)
C11 C12 N6 C13 -0.9(2)
N8 C17 N7 C15 -0.70(19)
N8 C17 N7 C14 -176.64(15)
C16 C15 N7 C17 1.00(18)
C16 C15 N7 C14 176.71(16)
C1 C14 N7 C17 -110.89(18)
C1 C14 N7 C15 74.1(2)
N7 C17 N8 C16 0.1(2)
C15 C16 N8 C17 0.6(2)
